data_2218785
loop_
_publ_author_name
'Riddell, Nicole'
'McCrindle, Robert'
'Arsenault, Gilles'
'Lough, Alan J'

_publ_section_title
(1<i>R</i>,2<i>R</i>,5<i>R</i>,6<i>S</i>,9<i>R</i>,10<i>S</i>,13<i>S</i>,14<i>S</i>,18<i>R</i>)-1,6,7,8,9,14,15,16,17,17,18-Undecachloropentacyclo[12.2.1.1^6,9^.0^2,13^.0^5,10^]octadeca-7,15-diene
_journal_coeditor_code PK2101
_journal_issue 7
_journal_name_full 'Acta Crystallographica Section E'
_journal_page_first o1250
_journal_paper_doi 10.1107/S160053680801622X
_journal_volume 64
_journal_year 2008
_chemical_formula_iupac 'C18 H13 Cl11'
_chemical_formula_moiety 'C18 H13 Cl11'
_chemical_formula_sum 'C18 H13 Cl11'
_chemical_formula_weight 619.23
_chemical_name_systematic
;
(1R,2R,5R,6S,9R,10S,13S,14S,18R)-1,6,7,8,9,14,15,16,17,17,18-
Undecachloropentacyclo[12.2.1.1^6,9^.0^2,13^.0^5,10^]octadeca-7,15-diene
;
_space_group_IT_number 14
_symmetry_cell_setting monoclinic
_symmetry_space_group_name_Hall '-P 2ybc'
_symmetry_space_group_name_H-M 'P 1 21/c 1'
_atom_sites_solution_hydrogens geom
_atom_sites_solution_primary direct
_atom_sites_solution_secondary difmap
_cell_angle_alpha 90.00
_cell_angle_beta 99.505(3)
_cell_angle_gamma 90.00
_cell_formula_units_Z 4
_cell_length_a 13.3129(5)
_cell_length_b 12.1263(6)
_cell_length_c 14.7229(7)
_cell_measurement_reflns_used 15654
_cell_measurement_temperature 150.0(10)
_cell_measurement_theta_max 27.5
_cell_measurement_theta_min 2.8
_cell_volume 2344.18(18)
_computing_cell_refinement 'DENZO--SMN (Otwinowski & Minor, 1997)'
_computing_data_collection 'COLLECT (Nonius, 2002)'
_computing_data_reduction 'DENZO--SMN (Otwinowski & Minor, 1997)'
_computing_molecular_graphics 'PLATON (Spek, 2003)'
_computing_publication_material 'SHELXTL (Sheldrick, 2008)'
_computing_structure_refinement 'SHELXTL (Sheldrick, 2008)'
_computing_structure_solution 'SIR92 (Altomare <i>et al.</i>,  1994)'
_diffrn_ambient_temperature 150(2)
_diffrn_detector_area_resol_mean 9
_diffrn_measured_fraction_theta_full 0.993
_diffrn_measured_fraction_theta_max 0.993
_diffrn_measurement_device_type 'Bruker--Nonius KappaCCD'
_diffrn_measurement_method '\f scans and \w scans with \k offsets'
_diffrn_radiation_monochromator graphite
_diffrn_radiation_source 'fine-focus sealed tube'
_diffrn_radiation_type MoK\a
_diffrn_radiation_wavelength 0.71073
_diffrn_reflns_av_R_equivalents 0.0521
_diffrn_reflns_av_sigmaI/netI 0.0690
_diffrn_reflns_limit_h_max 17
_diffrn_reflns_limit_h_min -17
_diffrn_reflns_limit_k_max 15
_diffrn_reflns_limit_k_min -14
_diffrn_reflns_limit_l_max 19
_diffrn_reflns_limit_l_min -16
_diffrn_reflns_number 15654
_diffrn_reflns_theta_full 27.48
_diffrn_reflns_theta_max 27.48
_diffrn_reflns_theta_min 2.81
_diffrn_standards_number 0
_exptl_absorpt_coefficient_mu 1.309
_exptl_absorpt_correction_T_max 0.825
_exptl_absorpt_correction_T_min 0.715
_exptl_absorpt_correction_type multi-scan
_exptl_absorpt_process_details '(SORTAV; Blessing, 1995)'
_exptl_crystal_colour colourless
_exptl_crystal_density_diffrn 1.755
_exptl_crystal_density_method 'not measured'
_exptl_crystal_description block
_exptl_crystal_F_000 1232
_exptl_crystal_size_max 0.26
_exptl_crystal_size_mid 0.20
_exptl_crystal_size_min 0.15
_refine_diff_density_max 0.525
_refine_diff_density_min -0.681
_refine_ls_extinction_coef 0.0011(3)
_refine_ls_extinction_expression Fc^*^=kFc[1+0.001xFc^2^\l^3^/sin(2\q)]^-1/4^
_refine_ls_extinction_method 'SHELXTL (Sheldrick, 2008)'
_refine_ls_goodness_of_fit_ref 1.048
_refine_ls_hydrogen_treatment constr
_refine_ls_matrix_type full
_refine_ls_number_parameters 272
_refine_ls_number_reflns 5338
_refine_ls_number_restraints 0
_refine_ls_restrained_S_all 1.048
_refine_ls_R_factor_all 0.1001
_refine_ls_R_factor_gt 0.0503
_refine_ls_shift/su_max 0.000
_refine_ls_shift/su_mean 0.000
_refine_ls_structure_factor_coef Fsqd
_refine_ls_weighting_details 'calc w=1/[\s^2^(Fo^2^)+(0.0314P)^2^+4.5718P] where P=(Fo^2^+2Fc^2^)/3'
_refine_ls_weighting_scheme calc
_refine_ls_wR_factor_gt 0.0989
_refine_ls_wR_factor_ref 0.1184
_reflns_number_gt 3481
_reflns_number_total 5338
_reflns_threshold_expression I>2\s(I)
_cod_data_source_file pk2101.cif
_cod_data_source_block I
_cod_depositor_comments
;
The following automatic conversions were performed:
'_symmetry_cell_setting' value 'Monoclinic' changed to 'monoclinic'
according to '/home/saulius/struct/CIF-dictionaries/cif_core.dic'
dictionary named 'cif_core.dic' version 2.4.1 from 2010-06-29.

Automatic conversion script
Id: cif_fix_enum 1527 2010-12-29 10:47:43Z saulius 

The following automatic conversions were performed:

'_symmetry_cell_setting' value 'Monoclinic' changed to 'monoclinic'
according to /home/saulius/struct/CIF-dictionaries/cif_core.dic
dictionary named 'cif_core.dic' version 2.4.1 from 2010-06-29.

Automatic conversion script
Id: cif_fix_values 1715 2011-07-08 13:25:40Z adriana 
;
_cod_original_sg_symbol_H-M 'P 21/c'
_cod_database_code 2218785
_cod_database_fobs_code 2218785

loop_
_symmetry_equiv_pos_as_xyz
'x, y, z'
'-x, y+1/2, -z+1/2'
'-x, -y, -z'
'x, -y-1/2, z-1/2'

loop_
_atom_site_type_symbol
_atom_site_label
_atom_site_fract_x
_atom_site_fract_y
_atom_site_fract_z
_atom_site_U_iso_or_equiv
_atom_site_adp_type
_atom_site_calc_flag
_atom_site_refinement_flags
_atom_site_occupancy
_atom_site_disorder_assembly
_atom_site_disorder_group
Cl Cl1A 0.12630(8) 0.59357(8) 0.23239(6) 0.0351(3) Uani d . 1 . .
Cl Cl2A -0.04105(8) 0.77914(9) 0.28215(7) 0.0390(3) Uani d . 1 . .
Cl Cl3A 0.03958(8) 0.87394(8) 0.49922(7) 0.0371(3) Uani d . 1 . .
Cl Cl4A 0.25958(7) 0.75232(9) 0.58340(7) 0.0375(3) Uani d . 1 . .
Cl Cl5A 0.28655(8) 0.77926(10) 0.35627(7) 0.0449(3) Uani d . 1 . .
Cl Cl6A 0.32477(14) 0.57426(16) 0.42481(15) 0.0351(5) Uani d P 0.50 A 1
C C1A 0.0896(3) 0.5390(3) 0.4083(2) 0.0235(8) Uani d . 1 . .
H H1A 0.1293 0.4710 0.3993 0.028 Uiso calc R 1 . .
C C2A 0.1294(3) 0.5849(3) 0.5085(2) 0.0229(8) Uani d . 1 . .
H H2A 0.1854 0.5355 0.5384 0.027 Uiso calc R 1 . .
C C3A 0.0525(3) 0.5978(3) 0.5746(2) 0.0246(8) Uani d . 1 . .
H H3A1 -0.0099 0.6331 0.5412 0.030 Uiso calc R 1 . .
H H3A2 0.0817 0.6477 0.6254 0.030 Uiso calc R 1 . .
C C4A -0.0227(3) 0.5119(3) 0.3837(2) 0.0268(8) Uani d . 1 . .
H H4A1 -0.0412 0.5080 0.3158 0.032 Uiso calc R 1 . .
H H4A2 -0.0626 0.5724 0.4054 0.032 Uiso calc R 1 . .
C C5A 0.1236(3) 0.6328(3) 0.3464(2) 0.0255(8) Uani d . 1 . .
C C6A 0.0612(3) 0.7346(3) 0.3593(3) 0.0263(8) Uani d . 1 . .
C C7A 0.0923(3) 0.7720(3) 0.4438(3) 0.0243(8) Uani d . 1 . .
C C8A 0.1776(3) 0.6973(3) 0.4878(2) 0.0245(8) Uani d . 1 A .
C C9A 0.2268(3) 0.6680(3) 0.4039(3) 0.0289(9) Uani d . 1 A 1
H H9C 0.2739 0.6037 0.4170 0.035 Uiso calc PR 0.50 A 2
Cl Cl1B 0.50434(8) 0.70192(12) 0.26767(8) 0.0573(4) Uani d . 1 . .
Cl Cl2B 0.68792(8) 0.51251(11) 0.29107(7) 0.0488(3) Uani d . 1 . .
Cl Cl3B 0.83732(7) 0.55922(9) 0.12642(7) 0.0400(3) Uani d . 1 . .
Cl Cl4B 0.74566(9) 0.77648(10) 0.00260(9) 0.0501(3) Uani d . 1 . .
Cl Cl5B 0.70173(9) 0.85653(11) 0.21603(10) 0.0647(4) Uani d . 1 . .
Cl Cl6B 0.52623(17) 0.8699(2) 0.0840(2) 0.0609(8) Uani d P 0.50 B 1
C C1B 0.5100(3) 0.6208(3) 0.0915(3) 0.0312(9) Uani d . 1 . .
H H1B 0.4460 0.6647 0.0747 0.037 Uiso calc R 1 . .
C C2B 0.5781(3) 0.6426(3) 0.0152(3) 0.0306(9) Uani d . 1 . .
H H2B 0.5410 0.6952 -0.0308 0.037 Uiso calc R 1 . .
C C3B 0.6089(3) 0.5433(3) -0.0368(3) 0.0310(9) Uani d . 1 . .
H H3B1 0.6333 0.4843 0.0079 0.037 Uiso calc R 1 . .
H H3B2 0.6663 0.5644 -0.0683 0.037 Uiso calc R 1 . .
C C4B 0.4792(3) 0.5024(3) 0.1091(3) 0.0304(9) Uani d . 1 . .
H H4B1 0.4586 0.4988 0.1706 0.037 Uiso calc R 1 . .
H H4B2 0.5394 0.4542 0.1104 0.037 Uiso calc R 1 . .
C C5B 0.5738(3) 0.6757(4) 0.1780(3) 0.0362(10) Uani d . 1 . .
C C6B 0.6701(3) 0.6059(4) 0.2039(3) 0.0344(10) Uani d . 1 . .
C C7B 0.7274(3) 0.6241(3) 0.1398(3) 0.0324(9) Uani d . 1 . .
C C8B 0.6712(3) 0.7049(3) 0.0715(3) 0.0343(9) Uani d . 1 B .
C C9B 0.6180(3) 0.7760(4) 0.1363(3) 0.0444(11) Uani d . 1 B 1
H H9D 0.5630 0.8225 0.1008 0.053 Uiso calc PR 0.50 B 2

loop_
_atom_site_aniso_label
_atom_site_aniso_U_11
_atom_site_aniso_U_22
_atom_site_aniso_U_33
_atom_site_aniso_U_12
_atom_site_aniso_U_13
_atom_site_aniso_U_23
Cl1A 0.0514(6) 0.0324(5) 0.0245(5) -0.0025(5) 0.0149(4) -0.0003(4)
Cl2A 0.0392(6) 0.0357(6) 0.0398(6) 0.0080(5) -0.0005(4) 0.0127(5)
Cl3A 0.0473(6) 0.0243(5) 0.0446(6) 0.0049(5) 0.0217(5) -0.0033(4)
Cl4A 0.0297(5) 0.0500(7) 0.0331(5) -0.0137(5) 0.0057(4) -0.0082(5)
Cl5A 0.0406(6) 0.0562(7) 0.0428(6) -0.0200(5) 0.0212(5) -0.0039(5)
Cl6A 0.0289(10) 0.0275(10) 0.0519(13) 0.0056(8) 0.0154(9) 0.0000(9)
C1A 0.0272(18) 0.0192(19) 0.025(2) 0.0036(16) 0.0068(15) 0.0029(15)
C2A 0.0234(18) 0.0228(19) 0.0222(19) 0.0048(16) 0.0031(15) -0.0005(15)
C3A 0.0278(19) 0.024(2) 0.0225(19) -0.0043(16) 0.0055(15) 0.0007(16)
C4A 0.034(2) 0.026(2) 0.0194(19) -0.0004(17) 0.0010(16) 0.0025(16)
C5A 0.033(2) 0.024(2) 0.0217(19) 0.0011(17) 0.0105(16) 0.0037(16)
C6A 0.0250(19) 0.024(2) 0.031(2) -0.0031(16) 0.0074(16) 0.0079(16)
C7A 0.0302(19) 0.0164(18) 0.029(2) -0.0018(16) 0.0139(16) -0.0012(15)
C8A 0.0234(18) 0.028(2) 0.0231(19) -0.0042(16) 0.0059(15) -0.0017(16)
C9A 0.0264(19) 0.031(2) 0.031(2) 0.0052(17) 0.0111(16) 0.0046(17)
Cl1B 0.0337(6) 0.0861(10) 0.0536(8) 0.0007(6) 0.0119(5) -0.0381(7)
Cl2B 0.0441(6) 0.0722(9) 0.0271(6) 0.0022(6) -0.0024(5) 0.0005(5)
Cl3B 0.0233(5) 0.0504(7) 0.0458(6) 0.0043(5) 0.0042(4) -0.0118(5)
Cl4B 0.0484(7) 0.0451(7) 0.0570(8) -0.0176(6) 0.0088(5) -0.0010(6)
Cl5B 0.0413(6) 0.0622(8) 0.0884(10) -0.0096(6) 0.0042(6) -0.0458(8)
Cl6B 0.0358(12) 0.0373(13) 0.100(2) 0.0108(10) -0.0158(12) -0.0205(13)
C1B 0.0195(18) 0.040(2) 0.032(2) 0.0056(18) -0.0011(16) -0.0101(19)
C2B 0.0257(19) 0.030(2) 0.034(2) 0.0015(17) -0.0028(17) -0.0019(17)
C3B 0.0255(19) 0.038(2) 0.028(2) -0.0051(18) 0.0023(16) -0.0041(18)
C4B 0.0238(19) 0.042(2) 0.025(2) -0.0002(18) 0.0016(15) -0.0035(18)
C5B 0.0232(19) 0.048(3) 0.038(2) 0.0026(19) 0.0056(17) -0.016(2)
C6B 0.027(2) 0.050(3) 0.024(2) 0.0022(19) -0.0012(16) -0.0133(19)
C7B 0.0218(19) 0.041(2) 0.033(2) 0.0013(18) -0.0002(16) -0.0141(19)
C8B 0.029(2) 0.033(2) 0.039(2) -0.0032(18) 0.0017(18) -0.0076(19)
C9B 0.031(2) 0.041(3) 0.058(3) 0.006(2) -0.004(2) -0.017(2)

loop_
_atom_type_symbol
_atom_type_description
_atom_type_scat_dispersion_real
_atom_type_scat_dispersion_imag
_atom_type_scat_source
C C 0.0033 0.0016 'International Tables Vol C Tables 4.2.6.8 and 6.1.1.4'
H H 0.0000 0.0000 'International Tables Vol C Tables 4.2.6.8 and 6.1.1.4'
Cl Cl 0.1484 0.1585 'International Tables Vol C Tables 4.2.6.8 and 6.1.1.4'

loop_
_geom_angle_atom_site_label_1
_geom_angle_atom_site_label_2
_geom_angle_atom_site_label_3
_geom_angle_site_symmetry_1
_geom_angle_site_symmetry_3
_geom_angle
C4A C1A C5A . . 112.7(3)
C4A C1A C2A . . 117.6(3)
C5A C1A C2A . . 101.6(3)
C4A C1A H1A . . 108.1
C5A C1A H1A . . 108.1
C2A C1A H1A . . 108.1
C3A C2A C8A . . 112.0(3)
C3A C2A C1A . . 118.2(3)
C8A C2A C1A . . 102.2(3)
C3A C2A H2A . . 108.0
C8A C2A H2A . . 108.0
C1A C2A H2A . . 108.0
C2A C3A C4A . 3_566 114.1(3)
C2A C3A H3A1 . . 108.7
C4A C3A H3A1 3_566 . 108.7
C2A C3A H3A2 . . 108.7
C4A C3A H3A2 3_566 . 108.7
H3A1 C3A H3A2 . . 107.6
C1A C4A C3A . 3_566 113.6(3)
C1A C4A H4A1 . . 108.8
C3A C4A H4A1 3_566 . 108.8
C1A C4A H4A2 . . 108.8
C3A C4A H4A2 3_566 . 108.8
H4A1 C4A H4A2 . . 107.7
C6A C5A C9A . . 99.3(3)
C6A C5A C1A . . 107.5(3)
C9A C5A C1A . . 101.4(3)
C6A C5A Cl1A . . 116.0(3)
C9A C5A Cl1A . . 116.2(2)
C1A C5A Cl1A . . 114.4(3)
C7A C6A C5A . . 107.6(3)
C7A C6A Cl2A . . 127.4(3)
C5A C6A Cl2A . . 124.5(3)
C6A C7A C8A . . 107.1(3)
C6A C7A Cl3A . . 127.7(3)
C8A C7A Cl3A . . 124.8(3)
C7A C8A C9A . . 100.6(3)
C7A C8A C2A . . 107.6(3)
C9A C8A C2A . . 101.5(3)
C7A C8A Cl4A . . 116.0(3)
C9A C8A Cl4A . . 116.2(3)
C2A C8A Cl4A . . 113.3(3)
C8A C9A C5A . . 92.6(3)
C8A C9A Cl6A . . 114.9(3)
C5A C9A Cl6A . . 119.6(3)
C8A C9A Cl5A . . 115.0(3)
C5A C9A Cl5A . . 114.2(3)
Cl6A C9A Cl5A . . 101.4(2)
C4B C1B C5B . . 112.8(3)
C4B C1B C2B . . 118.7(3)
C5B C1B C2B . . 102.2(3)
C4B C1B H1B . . 107.5
C5B C1B H1B . . 107.5
C2B C1B H1B . . 107.5
C3B C2B C8B . . 113.2(3)
C3B C2B C1B . . 117.4(3)
C8B C2B C1B . . 101.6(3)
C3B C2B H2B . . 108.1
C8B C2B H2B . . 108.1
C1B C2B H2B . . 108.1
C2B C3B C4B . 3_665 113.1(3)
C2B C3B H3B1 . . 109.0
C4B C3B H3B1 3_665 . 109.0
C2B C3B H3B2 . . 109.0
C4B C3B H3B2 3_665 . 109.0
H3B1 C3B H3B2 . . 107.8
C1B C4B C3B . 3_665 114.4(3)
C1B C4B H4B1 . . 108.7
C3B C4B H4B1 3_665 . 108.7
C1B C4B H4B2 . . 108.7
C3B C4B H4B2 3_665 . 108.7
H4B1 C4B H4B2 . . 107.6
C9B C5B C6B . . 100.3(3)
C9B C5B C1B . . 101.9(3)
C6B C5B C1B . . 106.8(3)
C9B C5B Cl1B . . 116.3(3)
C6B C5B Cl1B . . 115.8(3)
C1B C5B Cl1B . . 114.0(3)
C7B C6B C5B . . 106.7(4)
C7B C6B Cl2B . . 128.5(3)
C5B C6B Cl2B . . 124.3(3)
C6B C7B C8B . . 107.5(3)
C6B C7B Cl3B . . 127.8(4)
C8B C7B Cl3B . . 124.4(3)
C7B C8B C9B . . 100.3(3)
C7B C8B C2B . . 107.5(3)
C9B C8B C2B . . 101.2(3)
C7B C8B Cl4B . . 116.0(3)
C9B C8B Cl4B . . 116.2(3)
C2B C8B Cl4B . . 113.8(3)
C5B C9B C8B . . 92.9(3)
C5B C9B Cl6B . . 114.1(3)
C8B C9B Cl6B . . 116.7(3)
C5B C9B Cl5B . . 114.6(3)
C8B C9B Cl5B . . 114.5(3)
Cl6B C9B Cl5B . . 104.5(2)

loop_
_geom_bond_atom_site_label_1
_geom_bond_atom_site_label_2
_geom_bond_site_symmetry_2
_geom_bond_distance
Cl1A C5A . 1.751(4)
Cl2A C6A . 1.710(4)
Cl3A C7A . 1.696(4)
Cl4A C8A . 1.763(4)
Cl5A C9A . 1.769(4)
Cl6A C9A . 1.720(4)
C1A C4A . 1.515(5)
C1A C5A . 1.570(5)
C1A C2A . 1.584(5)
C1A H1A . 1.0000
C2A C3A . 1.533(5)
C2A C8A . 1.558(5)
C2A H2A . 1.0000
C3A C4A 3_566 1.544(5)
C3A H3A1 . 0.9900
C3A H3A2 . 0.9900
C4A C3A 3_566 1.544(5)
C4A H4A1 . 0.9900
C4A H4A2 . 0.9900
C5A C6A . 1.518(5)
C5A C9A . 1.548(5)
C6A C7A . 1.324(5)
C7A C8A . 1.512(5)
C8A C9A . 1.533(5)
Cl1B C5B . 1.761(4)
Cl2B C6B . 1.698(4)
Cl3B C7B . 1.701(4)
Cl4B C8B . 1.760(4)
Cl5B C9B . 1.772(4)
Cl6B C9B . 1.752(5)
C1B C4B . 1.527(6)
C1B C5B . 1.559(5)
C1B C2B . 1.579(5)
C1B H1B . 1.0000
C2B C3B . 1.518(5)
C2B C8B . 1.567(5)
C2B H2B . 1.0000
C3B C4B 3_665 1.551(5)
C3B H3B1 . 0.9900
C3B H3B2 . 0.9900
C4B C3B 3_665 1.551(5)
C4B H4B1 . 0.9900
C4B H4B2 . 0.9900
C5B C9B . 1.524(7)
C5B C6B . 1.531(6)
C6B C7B . 1.328(5)
C7B C8B . 1.511(6)
C8B C9B . 1.542(6)

loop_
_geom_hbond_atom_site_label_D
_geom_hbond_atom_site_label_H
_geom_hbond_atom_site_label_A
_geom_hbond_site_symmetry_A
_geom_hbond_distance_DH
_geom_hbond_distance_HA
_geom_hbond_distance_DA
_geom_hbond_angle_DHA
C1B H1B Cl4A 4_575 1.00 2.70 3.656(4) 160
